data_2209234
loop_
_publ_author_name
'Guang-You Zhang'
'Xiang-Bo Wang'
'Jin-Yan Zhao'
'Wan-Hui Wang'
'Xiao-Feng Yang'

_publ_section_title
;<i>N</i>-[(<i>S</i>)-1-(5-Chloro-2-hydroxyphenyl)ethyl]-<i>N</i>-[(<i>R</i>)-2-hydroxy-1-phenylethyl]aminium
 chloride ethyl acetate solvate
;
_journal_coeditor_code KP2016
_journal_issue 6
_journal_name_full 'Acta Crystallographica Section E'
_journal_page_first o2239
_journal_page_last o2241
_journal_paper_doi 10.1107/S1600536806016308
_journal_volume 62
_journal_year 2006
_chemical_formula_iupac 'C16 H19 Cl N O2 +, Cl -, C4 H8 O2'
_chemical_formula_moiety 'C16 H19 Cl1 N1 O2 +, Cl -, C4 H8 O2'
_chemical_formula_sum 'C20 H27 Cl2 N O4'
_chemical_formula_weight 416.33
_chemical_name_systematic
;
N-[(S)-1-(5-Chloro-2-hydroxyphenyl)ethyl]-N-[(R)-2-hydroxy-1-
phenylethyl]aminium chloride ethyl acetate solvate
;
_space_group_IT_number 4
_symmetry_cell_setting monoclinic
_symmetry_space_group_name_Hall 'P 2yb'
_symmetry_space_group_name_H-M 'P 1 21 1'
_atom_sites_solution_hydrogens geom
_atom_sites_solution_primary direct
_atom_sites_solution_secondary difmap
_audit_creation_method SHELXL-97
_cell_angle_alpha 90.00
_cell_angle_beta 103.993(3)
_cell_angle_gamma 90.00
_cell_formula_units_Z 2
_cell_length_a 11.912(3)
_cell_length_b 7.7221(18)
_cell_length_c 12.312(3)
_cell_measurement_reflns_used 2280
_cell_measurement_temperature 298(2)
_cell_measurement_theta_max 23.685
_cell_measurement_theta_min 2.732
_cell_volume 1098.9(5)
_computing_cell_refinement SMART
_computing_data_collection 'SMART (Bruker, 1997)'
_computing_data_reduction 'SAINT (Bruker, 1997)'
_computing_molecular_graphics 'SHELXTL (Bruker, 1998)'
_computing_publication_material SHELXTL
_computing_structure_refinement 'SHELXL97 (Sheldrick, 1997)'
_computing_structure_solution 'SHELXS97 (Sheldrick, 1997)'
_diffrn_ambient_temperature 298(2)
_diffrn_measured_fraction_theta_full 0.999
_diffrn_measured_fraction_theta_max 0.999
_diffrn_measurement_device_type 'Bruker SMART CCD area-detector'
_diffrn_measurement_method '\f and \w'
_diffrn_radiation_monochromator graphite
_diffrn_radiation_source 'fine-focus sealed tube'
_diffrn_radiation_type MoK\a
_diffrn_radiation_wavelength 0.71073
_diffrn_reflns_av_R_equivalents 0.0413
_diffrn_reflns_av_sigmaI/netI 0.0523
_diffrn_reflns_limit_h_max 12
_diffrn_reflns_limit_h_min -14
_diffrn_reflns_limit_k_max 9
_diffrn_reflns_limit_k_min -5
_diffrn_reflns_limit_l_max 14
_diffrn_reflns_limit_l_min -14
_diffrn_reflns_number 4637
_diffrn_reflns_theta_full 25.03
_diffrn_reflns_theta_max 25.03
_diffrn_reflns_theta_min 1.76
_diffrn_standards_decay_% 0
_exptl_absorpt_coefficient_mu 0.319
_exptl_absorpt_correction_T_max 0.9448
_exptl_absorpt_correction_T_min 0.8966
_exptl_absorpt_correction_type multi-scan
_exptl_absorpt_process_details '(SADABS; Sheldrick, 1996)'
_exptl_crystal_colour colourless
_exptl_crystal_density_diffrn 1.258
_exptl_crystal_density_method 'not measured'
_exptl_crystal_description block
_exptl_crystal_F_000 440
_exptl_crystal_size_max 0.35
_exptl_crystal_size_mid 0.21
_exptl_crystal_size_min 0.18
_refine_diff_density_max 0.472
_refine_diff_density_min -0.227
_refine_ls_abs_structure_details 'Flack (1983), 1195 Friedel pairs'
_refine_ls_abs_structure_Flack -0.03(11)
_refine_ls_extinction_method none
_refine_ls_goodness_of_fit_ref 1.080
_refine_ls_hydrogen_treatment constr
_refine_ls_matrix_type full
_refine_ls_number_parameters 249
_refine_ls_number_reflns 3294
_refine_ls_number_restraints 162
_refine_ls_restrained_S_all 1.094
_refine_ls_R_factor_all 0.0705
_refine_ls_R_factor_gt 0.0670
_refine_ls_shift/su_max 0.000
_refine_ls_shift/su_mean 0.000
_refine_ls_structure_factor_coef Fsqd
_refine_ls_weighting_details 'calc w=1/[\s^2^(Fo^2^)+(0.1181P)^2^+0.0672P] where P=(Fo^2^+2Fc^2^)/3'
_refine_ls_weighting_scheme calc
_refine_ls_wR_factor_gt 0.1735
_refine_ls_wR_factor_ref 0.1777
_reflns_number_gt 3077
_reflns_number_total 3294
_reflns_threshold_expression I>2\s(I)
_cod_data_source_file kp2016.cif
_cod_data_source_block I
_cod_original_cell_volume 1098.9(4)
_cod_original_sg_symbol_H-M 'P 21'
_cod_database_code 2209234
_cod_database_fobs_code 2209234

loop_
_symmetry_equiv_pos_as_xyz
'x, y, z'
'-x, y+1/2, -z'

loop_
_atom_site_type_symbol
_atom_site_label
_atom_site_fract_x
_atom_site_fract_y
_atom_site_fract_z
_atom_site_U_iso_or_equiv
_atom_site_adp_type
_atom_site_calc_flag
_atom_site_refinement_flags
_atom_site_occupancy
C C1 0.6610(4) -0.0959(6) 0.1409(3) 0.0513(11) Uani d U 1
H H1C 0.7352 -0.0586 0.1408 0.062 Uiso calc R 1
C C2 0.5941(5) -0.1785(7) 0.0487(4) 0.0663(14) Uani d U 1
C C3 0.4853(6) -0.2350(8) 0.0464(4) 0.0722(16) Uani d U 1
H H3 0.4417 -0.2914 -0.0165 0.087 Uiso calc R 1
C C4 0.4404(5) -0.2079(8) 0.1381(4) 0.0681(14) Uani d U 1
H H4 0.3661 -0.2457 0.1372 0.082 Uiso calc R 1
C C5 0.5052(4) -0.1253(6) 0.2302(3) 0.0482(10) Uani d U 1
C C6 0.6170(4) -0.0687(5) 0.2338(3) 0.0412(9) Uani d U 1
C C7 0.6956(3) 0.0040(5) 0.3387(3) 0.0376(8) Uani d U 1
H H7 0.7638 0.0541 0.3194 0.045 Uiso calc R 1
C C8 0.7359(4) -0.1351(6) 0.4279(4) 0.0495(11) Uani d U 1
H H8A 0.7864 -0.0841 0.4927 0.074 Uiso calc R 1
H H8B 0.7766 -0.2241 0.3986 0.074 Uiso calc R 1
H H8C 0.6700 -0.1845 0.4483 0.074 Uiso calc R 1
C C9 0.6258(3) 0.3153(5) 0.3292(3) 0.0406(9) Uani d U 1
H H9 0.5839 0.2968 0.2512 0.049 Uiso calc R 1
C C10 0.5528(4) 0.4321(6) 0.3839(5) 0.0541(11) Uani d U 1
H H10A 0.5938 0.4568 0.4604 0.065 Uiso calc R 1
H H10B 0.5379 0.5408 0.3435 0.065 Uiso calc R 1
C C11 0.7411(4) 0.3918(5) 0.3297(4) 0.0432(9) Uani d U 1
C C12 0.8310(4) 0.3977(6) 0.4243(4) 0.0542(11) Uani d U 1
H H12 0.8224 0.3472 0.4904 0.065 Uiso calc R 1
C C13 0.9331(4) 0.4778(7) 0.4214(6) 0.0721(15) Uani d U 1
H H13 0.9932 0.4809 0.4857 0.086 Uiso calc R 1
C C14 0.9475(5) 0.5524(9) 0.3264(8) 0.093(2) Uani d U 1
H H14 1.0173 0.6058 0.3256 0.111 Uiso calc R 1
C C15 0.8588(6) 0.5495(9) 0.2305(6) 0.0860(19) Uani d U 1
H H15 0.8684 0.6014 0.1651 0.103 Uiso calc R 1
C C16 0.7567(5) 0.4694(7) 0.2323(5) 0.0620(13) Uani d U 1
H H16 0.6970 0.4668 0.1677 0.074 Uiso calc R 1
C C17 1.1496(8) 0.1596(17) 0.2869(6) 0.136(3) Uani d U 1
H H17A 1.1477 0.1861 0.3626 0.204 Uiso calc R 1
H H17B 1.1794 0.2573 0.2545 0.204 Uiso calc R 1
H H17C 1.1987 0.0611 0.2863 0.204 Uiso calc R 1
C C18 1.0315(10) 0.1200(18) 0.2212(8) 0.141(3) Uani d U 1
C C19 0.9137(11) 0.126(3) 0.0510(11) 0.204(5) Uani d DU 1
H H19A 0.8536 0.1698 0.0846 0.245 Uiso calc R 1
H H19B 0.9053 0.0017 0.0415 0.245 Uiso calc R 1
C C20 0.9118(10) 0.214(4) -0.0567(11) 0.255(9) Uani d DU 1
H H20A 0.8639 0.3155 -0.0636 0.383 Uiso calc R 1
H H20B 0.8813 0.1368 -0.1176 0.383 Uiso calc R 1
H H20C 0.9891 0.2474 -0.0583 0.383 Uiso calc R 1
N N1 0.6353(2) 0.1448(4) 0.3886(2) 0.0362(7) Uani d U 1
H H1A 0.5636 0.1080 0.3888 0.043 Uiso calc R 1
H H1B 0.6739 0.1609 0.4604 0.043 Uiso calc R 1
O O1 0.4650(3) -0.0948(5) 0.3240(3) 0.0610(9) Uani d U 1
H H1 0.4082 -0.1556 0.3223 0.091 Uiso calc R 1
O O2 0.4481(3) 0.3491(5) 0.3827(4) 0.0719(11) Uani d U 1
H H2 0.3962 0.4211 0.3739 0.108 Uiso calc R 1
O O3 0.9439(8) 0.0464(14) 0.2347(9) 0.196(4) Uani d U 1
O O4 1.0259(6) 0.1716(15) 0.1154(4) 0.165(3) Uani d U 1
Cl Cl1 0.6497(2) -0.2121(3) -0.06806(13) 0.1158(8) Uani d . 1
Cl Cl2 0.27524(8) 0.66531(15) 0.34878(8) 0.0489(3) Uani d . 1

loop_
_atom_site_aniso_label
_atom_site_aniso_U_11
_atom_site_aniso_U_22
_atom_site_aniso_U_33
_atom_site_aniso_U_12
_atom_site_aniso_U_13
_atom_site_aniso_U_23
C1 0.068(3) 0.047(3) 0.043(2) -0.001(2) 0.0192(19) 0.0010(18)
C2 0.101(4) 0.054(3) 0.044(2) -0.003(3) 0.018(2) -0.004(2)
C3 0.099(4) 0.062(3) 0.047(2) -0.019(3) 0.000(3) -0.003(2)
C4 0.069(3) 0.069(4) 0.056(3) -0.025(3) -0.006(2) -0.005(3)
C5 0.053(2) 0.040(2) 0.049(2) -0.0105(19) 0.0091(18) 0.0026(18)
C6 0.046(2) 0.028(2) 0.050(2) -0.0031(16) 0.0114(17) -0.0033(16)
C7 0.0352(19) 0.030(2) 0.050(2) 0.0019(16) 0.0143(16) -0.0018(16)
C8 0.053(2) 0.036(2) 0.055(2) 0.0091(19) 0.0053(19) -0.0069(19)
C9 0.043(2) 0.033(2) 0.0457(19) 0.0000(17) 0.0097(16) -0.0022(17)
C10 0.048(2) 0.035(2) 0.082(3) 0.0033(18) 0.021(2) 0.004(2)
C11 0.047(2) 0.027(2) 0.061(2) 0.0028(17) 0.0234(19) -0.0003(18)
C12 0.042(2) 0.044(3) 0.074(3) -0.0014(19) 0.010(2) 0.002(2)
C13 0.039(2) 0.055(3) 0.121(4) -0.001(2) 0.017(3) 0.000(3)
C14 0.058(3) 0.062(4) 0.176(7) -0.006(3) 0.062(4) 0.001(4)
C15 0.093(4) 0.065(4) 0.123(5) -0.008(3) 0.073(4) 0.007(4)
C16 0.071(3) 0.049(3) 0.074(3) 0.000(2) 0.033(3) 0.006(2)
C17 0.166(7) 0.136(8) 0.085(4) -0.020(8) -0.010(5) 0.014(6)
C18 0.146(6) 0.167(10) 0.120(5) -0.033(7) 0.051(5) -0.005(6)
C19 0.149(8) 0.299(15) 0.168(7) -0.081(10) 0.045(6) -0.045(10)
C20 0.122(8) 0.46(3) 0.148(8) 0.016(14) -0.028(7) 0.022(13)
N1 0.0363(14) 0.0285(17) 0.0447(15) -0.0014(13) 0.0115(12) -0.0053(14)
O1 0.0541(19) 0.068(2) 0.0643(18) -0.0261(17) 0.0209(15) -0.0132(17)
O2 0.0456(18) 0.053(2) 0.125(3) 0.0058(15) 0.036(2) 0.007(2)
O3 0.164(6) 0.182(8) 0.279(10) -0.033(6) 0.128(7) 0.020(8)
O4 0.143(5) 0.255(9) 0.087(3) -0.054(6) 0.009(3) 0.026(5)
Cl1 0.173(2) 0.1265(17) 0.0612(8) -0.0197(15) 0.0533(10) -0.0294(10)
Cl2 0.0398(5) 0.0544(7) 0.0514(5) -0.0072(5) 0.0090(4) 0.0064(5)

loop_
_atom_type_symbol
_atom_type_description
_atom_type_scat_dispersion_real
_atom_type_scat_dispersion_imag
_atom_type_scat_source
C C 0.0033 0.0016 'International Tables Vol C Tables 4.2.6.8 and 6.1.1.4'
H H 0.0000 0.0000 'International Tables Vol C Tables 4.2.6.8 and 6.1.1.4'
N N 0.0061 0.0033 'International Tables Vol C Tables 4.2.6.8 and 6.1.1.4'
O O 0.0106 0.0060 'International Tables Vol C Tables 4.2.6.8 and 6.1.1.4'
Cl Cl 0.1484 0.1585 'International Tables Vol C Tables 4.2.6.8 and 6.1.1.4'

loop_
_geom_angle_atom_site_label_1
_geom_angle_atom_site_label_2
_geom_angle_atom_site_label_3
_geom_angle
_geom_angle_publ_flag
C2 C1 C6 119.5(5) ?
C2 C1 H1C 120.3 ?
C6 C1 H1C 120.3 ?
C3 C2 C1 121.7(5) ?
C3 C2 Cl1 119.0(4) ?
C1 C2 Cl1 119.3(4) ?
C2 C3 C4 119.4(5) ?
C2 C3 H3 120.3 ?
C4 C3 H3 120.3 ?
C5 C4 C3 119.9(5) ?
C5 C4 H4 120.0 ?
C3 C4 H4 120.0 ?
C4 C5 O1 122.5(4) ?
C4 C5 C6 121.1(4) ?
O1 C5 C6 116.4(4) yes
C1 C6 C5 118.5(4) ?
C1 C6 C7 118.9(4) ?
C5 C6 C7 122.3(4) ?
C6 C7 N1 110.9(3) yes
C6 C7 C8 112.1(3) ?
N1 C7 C8 108.1(3) yes
C6 C7 H7 108.5 ?
N1 C7 H7 108.5 ?
C8 C7 H7 108.5 ?
C7 C8 H8A 109.5 ?
C7 C8 H8B 109.5 ?
H8A C8 H8B 109.5 ?
C7 C8 H8C 109.5 ?
H8A C8 H8C 109.5 ?
H8B C8 H8C 109.5 ?
C11 C9 N1 112.6(3) yes
C11 C9 C10 112.9(3) yes
N1 C9 C10 106.8(3) yes
C11 C9 H9 108.1 ?
N1 C9 H9 108.1 ?
C10 C9 H9 108.1 ?
O2 C10 C9 109.1(4) yes
O2 C10 H10A 109.9 ?
C9 C10 H10A 109.9 ?
O2 C10 H10B 109.9 ?
C9 C10 H10B 109.9 ?
H10A C10 H10B 108.3 ?
C12 C11 C16 118.4(4) ?
C12 C11 C9 122.8(4) ?
C16 C11 C9 118.7(4) ?
C13 C12 C11 120.3(5) ?
C13 C12 H12 119.9 ?
C11 C12 H12 119.9 ?
C14 C13 C12 120.9(6) ?
C14 C13 H13 119.5 ?
C12 C13 H13 119.5 ?
C13 C14 C15 120.1(5) ?
C13 C14 H14 119.9 ?
C15 C14 H14 119.9 ?
C16 C15 C14 119.5(6) ?
C16 C15 H15 120.3 ?
C14 C15 H15 120.3 ?
C15 C16 C11 120.8(6) ?
C15 C16 H16 119.6 ?
C11 C16 H16 119.6 ?
C18 C17 H17A 109.5 ?
C18 C17 H17B 109.5 ?
H17A C17 H17B 109.5 ?
C18 C17 H17C 109.5 ?
H17A C17 H17C 109.5 ?
H17B C17 H17C 109.5 ?
O3 C18 O4 114.8(11) ?
O3 C18 C17 138.3(11) ?
O4 C18 C17 106.7(8) ?
O4 C19 C20 101.1(9) ?
O4 C19 H19A 111.5 ?
C20 C19 H19A 111.5 ?
O4 C19 H19B 111.5 ?
C20 C19 H19B 111.5 ?
H19A C19 H19B 109.4 ?
C19 C20 H20A 109.5 ?
C19 C20 H20B 109.5 ?
H20A C20 H20B 109.5 ?
C19 C20 H20C 109.5 ?
H20A C20 H20C 109.5 ?
H20B C20 H20C 109.5 ?
C9 N1 C7 114.9(3) ?
C9 N1 H1A 108.5 ?
C7 N1 H1A 108.5 ?
C9 N1 H1B 108.5 ?
C7 N1 H1B 108.5 ?
H1A N1 H1B 107.5 ?
C5 O1 H1 109.5 ?
C10 O2 H2 109.5 ?
C18 O4 C19 106.6(9) ?

loop_
_geom_bond_atom_site_label_1
_geom_bond_atom_site_label_2
_geom_bond_distance
_geom_bond_publ_flag
C1 C2 1.376(7) ?
C1 C6 1.384(6) ?
C1 H1C 0.9300 ?
C2 C3 1.361(8) ?
C2 Cl1 1.742(5) yes
C3 C4 1.377(8) ?
C3 H3 0.9300 ?
C4 C5 1.366(6) ?
C4 H4 0.9300 ?
C5 O1 1.373(5) yes
C5 C6 1.392(6) ?
C6 C7 1.509(5) yes
C7 N1 1.513(5) yes
C7 C8 1.527(6) ?
C7 H7 0.9800 ?
C8 H8A 0.9600 ?
C8 H8B 0.9600 ?
C8 H8C 0.9600 ?
C9 C11 1.494(6) yes
C9 N1 1.498(5) yes
C9 C10 1.518(6) yes
C9 H9 0.9800 ?
C10 O2 1.398(6) ?
C10 H10A 0.9700 ?
C10 H10B 0.9700 ?
C11 C12 1.380(7) ?
C11 C16 1.392(7) ?
C12 C13 1.372(7) ?
C12 H12 0.9300 ?
C13 C14 1.351(10) ?
C13 H13 0.9300 ?
C14 C15 1.382(10) ?
C14 H14 0.9300 ?
C15 C16 1.369(8) ?
C15 H15 0.9300 ?
C16 H16 0.9300 ?
C17 C18 1.476(13) ?
C17 H17A 0.9600 ?
C17 H17B 0.9600 ?
C17 H17C 0.9600 ?
C18 O3 1.235(11) ?
C18 O4 1.348(11) ?
C19 O4 1.423(13) ?
C19 C20 1.486(9) ?
C19 H19A 0.9700 ?
C19 H19B 0.9700 ?
C20 H20A 0.9600 ?
C20 H20B 0.9600 ?
C20 H20C 0.9600 ?
N1 H1A 0.9000 ?
N1 H1B 0.9000 ?
O1 H1 0.8200 ?
O2 H2 0.8200 ?

loop_
_geom_hbond_atom_site_label_D
_geom_hbond_atom_site_label_H
_geom_hbond_atom_site_label_A
_geom_hbond_site_symmetry_A
_geom_hbond_distance_DH
_geom_hbond_distance_HA
_geom_hbond_distance_DA
_geom_hbond_angle_DHA
N1 H1B Cl2 2_646 0.90 2.28 3.154(3) 163.4
O1 H1 Cl2 1_545 0.82 2.19 2.995(3) 169.1
O2 H2 Cl2 . 0.82 2.35 3.156(4) 169.2
N1 H1A O1 . 0.90 2.00 2.718(4) 135.3

loop_
_geom_torsion_atom_site_label_1
_geom_torsion_atom_site_label_2
_geom_torsion_atom_site_label_3
_geom_torsion_atom_site_label_4
_geom_torsion
C6 C1 C2 C3 -0.2(8)
C6 C1 C2 Cl1 179.9(4)
C1 C2 C3 C4 0.5(9)
Cl1 C2 C3 C4 -179.5(5)
C2 C3 C4 C5 -0.2(9)
C3 C4 C5 O1 -179.9(5)
C3 C4 C5 C6 -0.5(8)
C2 C1 C6 C5 -0.5(7)
C2 C1 C6 C7 173.3(4)
C4 C5 C6 C1 0.8(7)
O1 C5 C6 C1 -179.7(4)
C4 C5 C6 C7 -172.7(5)
O1 C5 C6 C7 6.8(6)
C1 C6 C7 N1 135.6(4)
C5 C6 C7 N1 -51.0(5)
C1 C6 C7 C8 -103.5(4)
C5 C6 C7 C8 70.0(5)
C11 C9 C10 O2 -178.4(4)
N1 C9 C10 O2 -54.1(5)
N1 C9 C11 C12 -45.5(5)
C10 C9 C11 C12 75.5(5)
N1 C9 C11 C16 138.3(4)
C10 C9 C11 C16 -100.7(5)
C16 C11 C12 C13 -0.3(7)
C9 C11 C12 C13 -176.5(4)
C11 C12 C13 C14 0.1(8)
C12 C13 C14 C15 0.3(10)
C13 C14 C15 C16 -0.5(10)
C14 C15 C16 C11 0.3(9)
C12 C11 C16 C15 0.1(7)
C9 C11 C16 C15 176.4(5)
C11 C9 N1 C7 -61.2(4)
C10 C9 N1 C7 174.3(3)
C6 C7 N1 C9 -76.3(4)
C8 C7 N1 C9 160.4(3)
O3 C18 O4 C19 1.6(17)
C17 C18 O4 C19 177.4(12)
C20 C19 O4 C18 171.1(14)

loop_
_cod_related_entry_id
_cod_related_entry_database
_cod_related_entry_code
1 ChemSpider 21179255
